data_9000133
loop_
_publ_author_name
'Giese, R. F.'
'Kerr, P. F.'

_publ_section_title
;
 The crystal structures of ordered and disordered cobaltite
 ordered, annealed after heating in a vacuum at 450 C
;
_journal_name_full 'American Mineralogist'
_journal_page_first 1002
_journal_page_last 1014
_journal_volume 50
_journal_year 1965
_chemical_formula_sum 'As Co S'
_chemical_name_mineral Cobaltite
_space_group_IT_number 29
_symmetry_space_group_name_Hall 'P 2c -2ac'
_symmetry_space_group_name_H-M 'P c a 21'
_cell_angle_alpha 90
_cell_angle_beta 90
_cell_angle_gamma 90
_cell_length_a 5.582
_cell_length_b 5.582
_cell_length_c 5.582
_cell_formula_units_Z 4
_cell_volume 173.928
_database_code_amcsd 0000137
_exptl_crystal_density_diffrn 6.336
_exptl_crystal_thermal_history 'annealed after heating in a vacuum at 450 C'
_cod_original_formula_sum 'Co As S'
_cod_database_code 9000133

loop_
_symmetry_equiv_pos_as_xyz
x,y,z
1/2+x,-y,z
1/2-x,y,1/2+z
-x,-y,1/2+z

loop_
_atom_site_label
_atom_site_fract_x
_atom_site_fract_y
_atom_site_fract_z
Co -0.01000 0.00600 0.01100
As 0.38000 0.38100 0.38300
S -0.38000 0.38000 -0.38200

loop_
_cod_related_entry_id
_cod_related_entry_database
_cod_related_entry_code
1 AMCSD 0000137
